data_4347369
loop_
_publ_author_name
'Stanton, 3rd, Charles J'
'Machan, Charles W.'
'Vandezande, Jonathon E.'
'Jin, Tong'
'Majetich, George F.'
'Schaefer, 3rd, Henry F'
'Kubiak, Clifford P.'
'Li, Gonghu'
'Agarwal, Jay'

_publ_section_title
;
 Re(I) NHC Complexes for Electrocatalytic Conversion of CO2.
;
_journal_issue 6
_journal_name_full 'Inorganic chemistry'
_journal_page_first 3136
_journal_page_last 3144
_journal_paper_doi 10.1021/acs.inorgchem.6b00079
_journal_volume 55
_journal_year 2016
_chemical_formula_sum 'C15 H10 Cl N4 O3 Re'
_chemical_formula_weight 515.92
_space_group_crystal_system monoclinic
_space_group_IT_number 14
_space_group_name_Hall '-P 2ybc'
_space_group_name_H-M_alt 'P 1 21/c 1'
_atom_sites_solution_hydrogens geom
_audit_creation_method SHELXL-2013
_cell_angle_alpha 90
_cell_angle_beta 99.868(2)
_cell_angle_gamma 90
_cell_formula_units_Z 4
_cell_length_a 10.6001(13)
_cell_length_b 10.6467(13)
_cell_length_c 13.6674(17)
_cell_measurement_reflns_used 9886
_cell_measurement_temperature 100(2)
_cell_measurement_theta_max 32.85
_cell_measurement_theta_min 2.44
_cell_volume 1519.6(3)
_computing_structure_refinement 'SHELXL-2013 (Sheldrick, 2013)'
_diffrn_ambient_temperature 100(2)
_diffrn_measured_fraction_theta_full 1.000
_diffrn_measured_fraction_theta_max 1.000
_diffrn_measurement_device_type 'Bruker SMART APEX-II CCD'
_diffrn_measurement_method 'OMEGA SCAN'
_diffrn_radiation_type MoK\a
_diffrn_radiation_wavelength 0.71073
_diffrn_reflns_av_R_equivalents 0.0450
_diffrn_reflns_av_unetI/netI 0.0384
_diffrn_reflns_Laue_measured_fraction_full 1.000
_diffrn_reflns_Laue_measured_fraction_max 1.000
_diffrn_reflns_limit_h_max 14
_diffrn_reflns_limit_h_min -14
_diffrn_reflns_limit_k_max 14
_diffrn_reflns_limit_k_min -14
_diffrn_reflns_limit_l_max 19
_diffrn_reflns_limit_l_min -19
_diffrn_reflns_number 19430
_diffrn_reflns_point_group_measured_fraction_full 1.000
_diffrn_reflns_point_group_measured_fraction_max 1.000
_diffrn_reflns_theta_full 25.242
_diffrn_reflns_theta_max 29.992
_diffrn_reflns_theta_min 1.950
_exptl_absorpt_coefficient_mu 8.195
_exptl_absorpt_correction_T_max 0.7465
_exptl_absorpt_correction_T_min 0.2780
_exptl_absorpt_correction_type multi-scan
_exptl_absorpt_process_details 'BRUKER SADABS'
_exptl_crystal_colour yellow
_exptl_crystal_density_diffrn 2.255
_exptl_crystal_description plate
_exptl_crystal_F_000 976
_exptl_crystal_size_max 0.460
_exptl_crystal_size_mid 0.420
_exptl_crystal_size_min 0.060
_refine_diff_density_max 2.118
_refine_diff_density_min -2.067
_refine_diff_density_rms 0.237
_refine_ls_extinction_method none
_refine_ls_goodness_of_fit_ref 1.044
_refine_ls_hydrogen_treatment constr
_refine_ls_matrix_type full
_refine_ls_number_parameters 217
_refine_ls_number_reflns 4426
_refine_ls_number_restraints 0
_refine_ls_restrained_S_all 1.044
_refine_ls_R_factor_all 0.0391
_refine_ls_R_factor_gt 0.0328
_refine_ls_shift/su_max 0.000
_refine_ls_shift/su_mean 0.000
_refine_ls_structure_factor_coef Fsqd
_refine_ls_weighting_details 'w=1/[\s^2^(Fo^2^)+(0.0628P)^2^+5.6176P] where P=(Fo^2^+2Fc^2^)/3'
_refine_ls_weighting_scheme calc
_refine_ls_wR_factor_gt 0.0977
_refine_ls_wR_factor_ref 0.1035
_reflns_Friedel_coverage 0.000
_reflns_number_gt 3917
_reflns_number_total 4426
_reflns_threshold_expression 'I > 2\s(I)'
_cod_data_source_file ic6b00079_si_002.cif
_cod_data_source_block j3
_cod_original_sg_symbol_H-M 'P 21/c'
_cod_database_code 4347369
_shelx_space_group_comment
;
The symmetry employed for this shelxl refinement is uniquely defined
by the following loop, which should always be used as a source of
symmetry information in preference to the above space-group names.
They are only intended as comments.
;
_shelx_estimated_absorpt_t_min 0.117
_shelx_estimated_absorpt_t_max 0.639
_shelxl_version_number 2013-4

loop_
_space_group_symop_operation_xyz
'x, y, z'
'-x, y+1/2, -z+1/2'
'-x, -y, -z'
'x, -y-1/2, z-1/2'

loop_
_atom_site_label
_atom_site_type_symbol
_atom_site_fract_x
_atom_site_fract_y
_atom_site_fract_z
_atom_site_U_iso_or_equiv
_atom_site_adp_type
_atom_site_occupancy
_atom_site_site_symmetry_order
_atom_site_calc_flag
_atom_site_refinement_flags_posn
_atom_site_refinement_flags_adp
Re1 Re 0.67332(2) 0.64275(2) 0.23210(2) 0.01564(8) Uani 1 1 d . .
Cl1 Cl 0.80092(13) 0.62421(11) 0.09555(9) 0.0225(2) Uani 1 1 d . .
N1 N 0.9303(4) 0.7645(4) 0.3622(3) 0.0172(8) Uani 1 1 d . .
N2 N 0.9258(4) 0.5633(4) 0.3458(3) 0.0156(7) Uani 1 1 d . .
N3 N 0.7493(4) 0.4539(3) 0.2689(3) 0.0153(7) Uani 1 1 d . .
N4 N 0.9407(4) 0.3446(3) 0.3393(3) 0.0164(8) Uani 1 1 d . .
C1 C 0.8560(4) 0.6703(4) 0.3222(3) 0.0152(8) Uani 1 1 d . .
C2 C 1.0504(5) 0.7207(4) 0.4099(3) 0.0167(8) Uani 1 1 d . .
C3 C 1.1592(5) 0.7840(5) 0.4553(4) 0.0212(9) Uani 1 1 d . .
H3A H 1.1604 0.8728 0.4628 0.025 Uiso 1 1 calc R U
C4 C 1.2662(5) 0.7110(5) 0.4893(3) 0.0217(9) Uani 1 1 d . .
H4A H 1.3430 0.7512 0.5198 0.026 Uiso 1 1 calc R U
C5 C 1.2646(5) 0.5798(5) 0.4799(4) 0.0205(9) Uani 1 1 d . .
H5A H 1.3397 0.5332 0.5048 0.025 Uiso 1 1 calc R U
C6 C 1.1540(5) 0.5164(5) 0.4345(3) 0.0183(9) Uani 1 1 d . .
H6A H 1.1516 0.4276 0.4278 0.022 Uiso 1 1 calc R U
C7 C 1.0487(5) 0.5902(4) 0.4000(3) 0.0168(8) Uani 1 1 d . .
C8 C 0.8702(5) 0.4470(4) 0.3174(3) 0.0152(8) Uani 1 1 d . .
C9 C 0.6919(5) 0.3430(5) 0.2416(4) 0.0182(9) Uani 1 1 d . .
H9A H 0.6064 0.3424 0.2064 0.022 Uiso 1 1 calc R U
C10 C 0.7552(5) 0.2305(4) 0.2639(4) 0.0190(9) Uani 1 1 d . .
H10A H 0.7141 0.1524 0.2465 0.023 Uiso 1 1 calc R U
C11 C 0.5841(5) 0.6573(4) 0.3465(4) 0.0207(10) Uani 1 1 d . .
O1 O 0.5356(4) 0.6711(4) 0.4094(3) 0.0302(9) Uani 1 1 d . .
C12 C 0.5171(5) 0.5791(5) 0.1474(4) 0.0208(9) Uani 1 1 d . .
O2 O 0.4273(4) 0.5386(4) 0.1007(3) 0.0351(10) Uani 1 1 d . .
C13 C 0.6260(6) 0.8133(5) 0.1981(4) 0.0238(10) Uani 1 1 d . .
O3 O 0.5976(4) 0.9160(4) 0.1788(3) 0.0324(9) Uani 1 1 d . .
C14 C 0.8810(5) 0.2360(4) 0.3127(3) 0.0182(9) Uani 1 1 d . .
H14A H 0.9266 0.1597 0.3279 0.022 Uiso 1 1 calc R U
C15 C 0.8940(5) 0.8975(4) 0.3561(4) 0.0215(10) Uani 1 1 d . .
H15A H 0.8065 0.9059 0.3195 0.032 Uiso 1 1 calc R U
H15B H 0.9529 0.9441 0.3215 0.032 Uiso 1 1 calc R U
H15C H 0.8984 0.9315 0.4232 0.032 Uiso 1 1 calc R U

loop_
_atom_site_aniso_label
_atom_site_aniso_U_11
_atom_site_aniso_U_22
_atom_site_aniso_U_33
_atom_site_aniso_U_23
_atom_site_aniso_U_13
_atom_site_aniso_U_12
Re1 0.01727(12) 0.01159(11) 0.01885(11) 0.00082(5) 0.00534(7) 0.00121(6)
Cl1 0.0263(6) 0.0208(5) 0.0214(5) -0.0004(4) 0.0074(5) -0.0002(4)
N1 0.025(2) 0.0097(16) 0.0188(18) -0.0001(13) 0.0087(15) -0.0019(14)
N2 0.0183(19) 0.0114(16) 0.0181(17) -0.0009(13) 0.0058(14) -0.0008(14)
N3 0.0189(18) 0.0112(16) 0.0167(17) -0.0011(13) 0.0056(14) -0.0012(14)
N4 0.018(2) 0.0129(17) 0.0193(19) 0.0015(13) 0.0067(15) 0.0014(14)
C1 0.015(2) 0.0152(19) 0.017(2) -0.0007(15) 0.0091(16) -0.0041(16)
C2 0.024(2) 0.0133(19) 0.0143(18) -0.0002(15) 0.0081(16) -0.0002(17)
C3 0.026(2) 0.022(2) 0.018(2) -0.0026(17) 0.0088(18) -0.0068(19)
C4 0.023(2) 0.027(2) 0.016(2) -0.0035(17) 0.0042(17) -0.0076(19)
C5 0.019(2) 0.024(2) 0.019(2) -0.0001(17) 0.0047(17) 0.0005(19)
C6 0.021(2) 0.018(2) 0.018(2) -0.0005(16) 0.0064(17) 0.0003(17)
C7 0.021(2) 0.015(2) 0.0166(19) -0.0008(15) 0.0084(17) -0.0043(17)
C8 0.022(2) 0.0110(18) 0.0135(18) 0.0011(14) 0.0057(16) -0.0016(16)
C9 0.022(2) 0.016(2) 0.017(2) -0.0009(15) 0.0042(18) -0.0020(17)
C10 0.026(2) 0.0128(19) 0.020(2) -0.0008(16) 0.0104(18) -0.0019(17)
C11 0.015(2) 0.0083(18) 0.037(3) 0.0034(17) -0.001(2) 0.0085(16)
O1 0.030(2) 0.0275(19) 0.034(2) 0.0075(17) 0.0071(18) 0.0046(17)
C12 0.017(2) 0.017(2) 0.025(2) 0.0030(17) -0.0046(18) 0.0005(18)
O2 0.034(2) 0.034(2) 0.035(2) 0.0000(18) -0.0025(18) 0.0036(18)
C13 0.032(3) 0.018(2) 0.025(2) 0.0009(18) 0.013(2) 0.002(2)
O3 0.038(2) 0.0207(18) 0.042(2) 0.0119(16) 0.0166(19) 0.0072(17)
C14 0.027(2) 0.0094(18) 0.020(2) 0.0003(15) 0.0098(18) 0.0003(17)
C15 0.030(3) 0.0108(19) 0.025(2) 0.0003(16) 0.008(2) 0.0040(18)

loop_
_atom_type_symbol
_atom_type_description
_atom_type_scat_dispersion_real
_atom_type_scat_dispersion_imag
_atom_type_scat_source
C C 0.0033 0.0016 'International Tables Vol C Tables 4.2.6.8 and 6.1.1.4'
H H 0.0000 0.0000 'International Tables Vol C Tables 4.2.6.8 and 6.1.1.4'
N N 0.0061 0.0033 'International Tables Vol C Tables 4.2.6.8 and 6.1.1.4'
O O 0.0106 0.0060 'International Tables Vol C Tables 4.2.6.8 and 6.1.1.4'
Cl Cl 0.1484 0.1585 'International Tables Vol C Tables 4.2.6.8 and 6.1.1.4'
Re Re -1.0185 7.2310 'International Tables Vol C Tables 4.2.6.8 and 6.1.1.4'

loop_
_geom_angle_atom_site_label_1
_geom_angle_atom_site_label_2
_geom_angle_atom_site_label_3
_geom_angle
C13 Re1 C12 91.4(2)
C13 Re1 C11 88.7(2)
C12 Re1 C11 91.4(2)
C13 Re1 C1 100.6(2)
C12 Re1 C1 167.50(19)
C11 Re1 C1 92.46(19)
C13 Re1 N3 173.5(2)
C12 Re1 N3 93.33(17)
C11 Re1 N3 95.61(16)
C1 Re1 N3 74.45(16)
C13 Re1 Cl1 92.67(15)
C12 Re1 Cl1 92.41(16)
C11 Re1 Cl1 175.96(15)
C1 Re1 Cl1 83.55(12)
N3 Re1 Cl1 82.76(10)
C1 N1 C2 111.4(4)
C1 N1 C15 124.9(4)
C2 N1 C15 123.7(4)
C1 N2 C8 119.2(4)
C1 N2 C7 111.6(4)
C8 N2 C7 129.2(4)
C8 N3 C9 115.8(4)
C8 N3 Re1 116.5(3)
C9 N3 Re1 127.4(3)
C8 N4 C14 115.3(4)
N1 C1 N2 105.8(4)
N1 C1 Re1 139.1(4)
N2 C1 Re1 115.1(3)
C3 C2 C7 121.5(4)
C3 C2 N1 131.5(4)
C7 C2 N1 106.8(4)
C4 C3 C2 116.5(5)
C3 C4 C5 122.1(4)
C6 C5 C4 121.0(5)
C7 C6 C5 116.3(4)
C6 C7 C2 122.5(4)
C6 C7 N2 133.0(4)
C2 C7 N2 104.4(4)
N4 C8 N3 127.6(4)
N4 C8 N2 118.1(4)
N3 C8 N2 114.3(4)
N3 C9 C10 121.2(5)
C9 C10 C14 117.4(4)
O1 C11 Re1 176.7(4)
O2 C12 Re1 177.5(5)
O3 C13 Re1 179.2(5)
N4 C14 C10 122.6(4)

loop_
_geom_bond_atom_site_label_1
_geom_bond_atom_site_label_2
_geom_bond_distance
Re1 C13 1.919(5)
Re1 C12 1.971(5)
Re1 C11 1.968(6)
Re1 C1 2.129(5)
Re1 N3 2.192(4)
Re1 Cl1 2.4933(13)
N1 C1 1.334(6)
N1 C2 1.406(6)
N1 C15 1.466(6)
N2 C1 1.367(6)
N2 C8 1.397(6)
N2 C7 1.414(6)
N3 C8 1.341(6)
N3 C9 1.351(6)
N4 C8 1.326(6)
N4 C14 1.339(6)
C2 C3 1.387(7)
C2 C7 1.396(6)
C3 C4 1.388(8)
C4 C5 1.402(8)
C5 C6 1.403(7)
C6 C7 1.380(7)
C9 C10 1.381(7)
C10 C14 1.386(7)
C11 O1 1.084(7)
C12 O2 1.136(7)
C13 O3 1.153(7)
